data_4032524
loop_
_publ_author_name
'L\'evesque, \'Eric'
'Bechara, William S.'
'Constantineau-Forget, L\'ea'
'Pelletier, Guillaume'
'Rachel, Natalie M.'
'Pelletier, Joelle N.'
'Charette, Andr\'e B'

_publ_section_title
;
 General C-H Arylation Strategy for the Synthesis of Tunable Visible
 Light-Emitting Benzo[a]imidazo[2,1,5-c,d]indolizine Fluorophores.
;
_journal_issue 10
_journal_name_full 'The Journal of organic chemistry'
_journal_page_first 5046
_journal_page_last 5067
_journal_paper_doi 10.1021/acs.joc.6b02928
_journal_volume 82
_journal_year 2017
_chemical_formula_moiety 'C14 H10 N2 O'
_chemical_formula_sum 'C14 H10 N2 O'
_chemical_formula_weight 222.24
_chemical_name_systematic
;
 ?
;
_space_group_crystal_system orthorhombic
_space_group_IT_number 33
_space_group_name_Hall 'P 2c -2n'
_space_group_name_H-M_alt 'P n a 21'
_symmetry_space_group_name_Hall 'P 2c -2n'
_symmetry_space_group_name_H-M 'P n a 21'
_atom_sites_solution_hydrogens mixed
_atom_sites_solution_primary direct
_audit_creation_date 2014-05-13
_audit_creation_method
;
Olex2 1.2
(compiled 2014.03.20 svn.r2914 for OlexSys, GUI svn.r4816)
;
_cell_angle_alpha 90
_cell_angle_beta 90
_cell_angle_gamma 90
_cell_formula_units_Z 4
_cell_length_a 13.3138(14)
_cell_length_b 18.7196(19)
_cell_length_c 4.0464(5)
_cell_measurement_reflns_used 9918
_cell_measurement_temperature 100
_cell_measurement_theta_max 60.429
_cell_measurement_theta_min 4.111
_cell_volume 1008.48(19)
_computing_cell_refinement
;
SAINT (2013) V8.34A; Integration Software for Single Crystal Data.
Bruker AXS Inc., Madison, WI 53719-1173.
;
_computing_data_collection
;
APEX 2 (2013) Bruker AXS Inc., Madison, WI 53719-1173.
;
_computing_data_reduction 'SAINT v8.34A (Bruker, 2013)'
_computing_molecular_graphics 'Olex2 (Dolomanov et al., 2009)'
_computing_publication_material 'Olex2 (Dolomanov et al., 2009)'
_computing_structure_refinement 'XL (Sheldrick, 2008)'
_computing_structure_solution 'ShelXT (Sheldrick, 2008)'
_diffrn_ambient_temperature 100
_diffrn_detector 'CMOS Area detector'
_diffrn_detector_area_resol_mean 10.24
_diffrn_detector_type 'Bruker Photon 100 CMOS Detector'
_diffrn_measured_fraction_theta_full 1.000
_diffrn_measured_fraction_theta_max 0.998
_diffrn_measurement_device 'k-geometry diffractometer'
_diffrn_measurement_device_type 'Bruker Venture Metaljet'
_diffrn_measurement_method '\w and \f scans'
_diffrn_radiation_collimation 'Focusing mirrors'
_diffrn_radiation_monochromator 'Helios MX Mirror Optics'
_diffrn_radiation_probe x-ray
_diffrn_radiation_type GaK\a
_diffrn_radiation_wavelength 1.34139
_diffrn_reflns_av_R_equivalents 0.0744
_diffrn_reflns_av_unetI/netI 0.0347
_diffrn_reflns_Laue_measured_fraction_full 1.000
_diffrn_reflns_Laue_measured_fraction_max 0.998
_diffrn_reflns_limit_h_max 16
_diffrn_reflns_limit_h_min -17
_diffrn_reflns_limit_k_max 24
_diffrn_reflns_limit_k_min -24
_diffrn_reflns_limit_l_max 5
_diffrn_reflns_limit_l_min -5
_diffrn_reflns_number 20940
_diffrn_reflns_point_group_measured_fraction_full 0.979
_diffrn_reflns_point_group_measured_fraction_max 0.969
_diffrn_reflns_theta_full 53.594
_diffrn_reflns_theta_max 60.635
_diffrn_reflns_theta_min 3.544
_diffrn_source 'Metal Jet'
_diffrn_source_target Ga
_diffrn_source_type 'Gallium Liquid Metal Jet Source'
_exptl_absorpt_coefficient_mu 0.488
_exptl_absorpt_correction_T_max 0.7519
_exptl_absorpt_correction_T_min 0.4046
_exptl_absorpt_correction_type multi-scan
_exptl_absorpt_process_details
;
SADABS-2012/1 (Bruker,2012) was used for absorption correction.
wR2(int) was 0.1798 before and 0.1035 after correction.
The Ratio of minimum to maximum transmission is 0.5381.
The \l/2 correction factor is 0.0015.
;
_exptl_crystal_colour 'pale Yellow'
_exptl_crystal_colour_modifier pale
_exptl_crystal_colour_primary yellow
_exptl_crystal_density_diffrn 1.464
_exptl_crystal_description needle
_exptl_crystal_F_000 464
_exptl_crystal_size_max 0.1
_exptl_crystal_size_mid 0.02
_exptl_crystal_size_min 0.02
_refine_diff_density_max 0.362
_refine_diff_density_min -0.409
_refine_diff_density_rms 0.109
_refine_ls_abs_structure_details
;
 Flack x determined using 832 quotients [(I+)-(I-)]/[(I+)+(I-)]
 (Parsons and Flack (2004), Acta Cryst. A60, s61).
;
_refine_ls_abs_structure_Flack 0.26(19)
_refine_ls_extinction_method none
_refine_ls_goodness_of_fit_ref 1.094
_refine_ls_hydrogen_treatment mixed
_refine_ls_matrix_type full
_refine_ls_number_parameters 158
_refine_ls_number_reflns 2251
_refine_ls_number_restraints 1
_refine_ls_restrained_S_all 1.093
_refine_ls_R_factor_all 0.0590
_refine_ls_R_factor_gt 0.0542
_refine_ls_shift/su_max 0.000
_refine_ls_shift/su_mean 0.000
_refine_ls_structure_factor_coef Fsqd
_refine_ls_weighting_details 'w=1/[\s^2^(Fo^2^)+(0.0842P)^2^+0.4952P] where P=(Fo^2^+2Fc^2^)/3'
_refine_ls_weighting_scheme calc
_refine_ls_wR_factor_gt 0.1391
_refine_ls_wR_factor_ref 0.1461
_reflns_Friedel_coverage 0.699
_reflns_Friedel_fraction_full 0.949
_reflns_Friedel_fraction_max 0.930
_reflns_number_gt 2107
_reflns_number_total 2251
_reflns_threshold_expression 'I > 2\s(I)'
_cod_data_source_file jo6b02928_si_002.cif
_cod_data_source_block sylva4
_cod_depositor_comments
;
The following automatic conversions were performed:

'_diffrn_radiation_probe' value 'X-ray' changed to 'x-ray' according
to
/home/data/users/saulius/crontab/automatic-downloads/current/ACS/lib/dictionaries/cif_core.dic
dictionary named 'cif_core.dic' version 2.4.2 from 2011-04-26.

'_exptl_crystal_colour_primary' value 'Yellow' changed to 'yellow'
according to
/home/data/users/saulius/crontab/automatic-downloads/current/ACS/lib/dictionaries/cif_core.dic
dictionary named 'cif_core.dic' version 2.4.2 from 2011-04-26.

Automatic conversion script
Id: cif_fix_values 4973 2017-02-22 13:04:09Z antanas 
;
_cod_database_code 4032524
_shelxl_version_number 2013-4
_shelx_space_group_comment
;
The symmetry employed for this shelxl refinement is uniquely defined
by the following loop, which should always be used as a source of
symmetry information in preference to the above space-group names.
They are only intended as comments.
;
_olex2_refinement_description
;
1. Fixed Uiso
 At 1.2 times of:
  All C(H) groups, All C(H,H) groups
2.a Secondary CH2 refined with riding coordinates:
 C1(H1A,H1B)
2.b Aromatic/amide H refined with riding coordinates:
 C3(H3), C6(H6), C7(H7), C9(H9), C10(H10), C11(H11), C13(H13)
;

loop_
_space_group_symop_operation_xyz
'x, y, z'
'-x, -y, z+1/2'
'x+1/2, -y+1/2, z'
'-x+1/2, y+1/2, z+1/2'

loop_
_atom_site_label
_atom_site_type_symbol
_atom_site_fract_x
_atom_site_fract_y
_atom_site_fract_z
_atom_site_U_iso_or_equiv
_atom_site_adp_type
_atom_site_occupancy
_atom_site_site_symmetry_order
_atom_site_calc_flag
_atom_site_refinement_flags_posn
O1 O 0.48607(18) 0.15819(11) 0.3146(9) 0.0430(8) Uani 1 1 d .
H1 H 0.541(3) 0.137(2) 0.214(13) 0.047(12) Uiso 1 1 d .
N1 N 0.25467(18) 0.47310(11) 0.7230(7) 0.0256(6) Uani 1 1 d .
N2 N 0.12989(18) 0.43066(12) 1.0190(8) 0.0286(6) Uani 1 1 d .
C1 C 0.5244(2) 0.22697(14) 0.3778(10) 0.0311(7) Uani 1 1 d .
H1A H 0.5509 0.2481 0.1710 0.037 Uiso 1 1 calc R
H1B H 0.5800 0.2240 0.5394 0.037 Uiso 1 1 calc R
C2 C 0.4408(2) 0.27356(14) 0.5144(9) 0.0265(7) Uani 1 1 d .
C3 C 0.4412(2) 0.34707(14) 0.4531(9) 0.0258(7) Uani 1 1 d .
H3 H 0.4939 0.3683 0.3292 0.031 Uiso 1 1 calc R
C4 C 0.3627(2) 0.38865(14) 0.5770(8) 0.0252(7) Uani 1 1 d .
C5 C 0.2831(2) 0.35680(14) 0.7625(8) 0.0255(7) Uani 1 1 d .
C6 C 0.2843(2) 0.28324(13) 0.8241(9) 0.0266(7) Uani 1 1 d .
H6 H 0.2324 0.2613 0.9493 0.032 Uiso 1 1 calc R
C7 C 0.3631(2) 0.24312(15) 0.6976(9) 0.0276(7) Uani 1 1 d .
H7 H 0.3642 0.1931 0.7373 0.033 Uiso 1 1 calc R
C8 C 0.3427(2) 0.46557(14) 0.5514(9) 0.0255(7) Uani 1 1 d .
C9 C 0.3808(2) 0.52791(14) 0.4244(9) 0.0278(7) Uani 1 1 d .
H9 H 0.4409 0.5280 0.2975 0.033 Uiso 1 1 calc R
C10 C 0.3272(2) 0.59298(14) 0.4890(9) 0.0287(7) Uani 1 1 d .
H10 H 0.3538 0.6362 0.4025 0.034 Uiso 1 1 calc R
C11 C 0.2390(2) 0.59642(15) 0.6704(9) 0.0272(7) Uani 1 1 d .
H11 H 0.2066 0.6409 0.7079 0.033 Uiso 1 1 calc R
C12 C 0.1983(2) 0.53251(13) 0.7981(9) 0.0262(7) Uani 1 1 d .
C13 C 0.1189(2) 0.50375(14) 0.9859(9) 0.0286(7) Uani 1 1 d .
H13 H 0.0653 0.5308 1.0771 0.034 Uiso 1 1 calc R
C14 C 0.2142(2) 0.41361(14) 0.8540(9) 0.0260(7) Uani 1 1 d .

loop_
_atom_site_aniso_label
_atom_site_aniso_U_11
_atom_site_aniso_U_22
_atom_site_aniso_U_33
_atom_site_aniso_U_23
_atom_site_aniso_U_13
_atom_site_aniso_U_12
O1 0.0348(12) 0.0190(10) 0.075(2) -0.0103(12) 0.0151(14) 0.0000(9)
N1 0.0254(12) 0.0147(10) 0.0368(16) 0.0004(10) -0.0009(11) -0.0006(8)
N2 0.0267(11) 0.0172(11) 0.0420(17) 0.0003(11) 0.0002(12) 0.0010(9)
C1 0.0257(13) 0.0183(12) 0.049(2) -0.0028(13) 0.0011(14) 0.0009(10)
C2 0.0239(13) 0.0175(12) 0.0382(18) -0.0012(12) -0.0057(13) 0.0022(9)
C3 0.0242(13) 0.0186(12) 0.0347(18) 0.0008(12) 0.0008(13) -0.0016(9)
C4 0.0257(13) 0.0161(12) 0.0337(18) -0.0003(11) -0.0051(12) -0.0017(9)
C5 0.0248(12) 0.0158(12) 0.0359(19) 0.0000(12) -0.0037(13) 0.0009(9)
C6 0.0274(13) 0.0160(11) 0.0363(18) 0.0027(13) -0.0007(13) -0.0030(10)
C7 0.0293(14) 0.0180(12) 0.0357(18) -0.0003(12) -0.0058(13) -0.0001(10)
C8 0.0245(13) 0.0162(12) 0.0358(19) 0.0001(11) -0.0037(13) -0.0008(10)
C9 0.0267(13) 0.0187(12) 0.038(2) -0.0002(12) 0.0009(13) -0.0014(10)
C10 0.0318(14) 0.0163(11) 0.0378(18) 0.0018(12) -0.0025(14) -0.0023(10)
C11 0.0289(14) 0.0167(11) 0.0361(18) 0.0008(11) -0.0049(13) 0.0014(10)
C12 0.0258(13) 0.0163(12) 0.0365(19) -0.0028(11) -0.0032(14) 0.0035(9)
C13 0.0289(14) 0.0158(12) 0.0410(19) 0.0004(12) -0.0014(14) 0.0016(10)
C14 0.0249(12) 0.0164(11) 0.0369(18) 0.0029(13) -0.0013(13) -0.0021(10)

loop_
_atom_type_symbol
_atom_type_description
_atom_type_scat_dispersion_real
_atom_type_scat_dispersion_imag
_atom_type_scat_source
C C 0.0150 0.0070 'International Tables Vol C Tables 4.2.6.8 and 6.1.1.4'
H H 0.0000 0.0000 'International Tables Vol C Tables 4.2.6.8 and 6.1.1.4'
N N 0.0250 0.0140 'International Tables Vol C Tables 4.2.6.8 and 6.1.1.4'
O O 0.0410 0.0250 'International Tables Vol C Tables 4.2.6.8 and 6.1.1.4'

loop_
_geom_angle_atom_site_label_1
_geom_angle_atom_site_label_2
_geom_angle_atom_site_label_3
_geom_angle
C1 O1 H1 100(3)
C8 N1 C12 131.5(2)
C14 N1 C8 117.2(2)
C14 N1 C12 111.3(3)
C14 N2 C13 106.0(2)
O1 C1 H1A 109.9
O1 C1 H1B 109.9
O1 C1 C2 109.0(2)
H1A C1 H1B 108.3
C2 C1 H1A 109.9
C2 C1 H1B 109.9
C3 C2 C1 119.9(3)
C7 C2 C1 120.2(2)
C7 C2 C3 119.9(3)
C2 C3 H3 120.6
C4 C3 C2 118.8(3)
C4 C3 H3 120.6
C3 C4 C5 120.7(2)
C3 C4 C8 131.1(3)
C5 C4 C8 108.2(2)
C4 C5 C14 107.3(2)
C6 C5 C4 119.7(3)
C6 C5 C14 133.0(3)
C5 C6 H6 120.8
C7 C6 C5 118.3(3)
C7 C6 H6 120.8
C2 C7 H7 118.8
C6 C7 C2 122.4(3)
C6 C7 H7 118.8
N1 C8 C4 102.7(2)
N1 C8 C9 114.8(2)
C9 C8 C4 142.5(3)
C8 C9 H9 121.0
C8 C9 C10 118.0(3)
C10 C9 H9 121.0
C9 C10 H10 118.1
C11 C10 C9 123.8(3)
C11 C10 H10 118.1
C10 C11 H11 120.7
C10 C11 C12 118.7(3)
C12 C11 H11 120.7
N1 C12 C11 113.3(3)
N1 C12 C13 102.7(2)
C13 C12 C11 144.1(3)
N2 C13 C12 110.6(2)
N2 C13 H13 124.7
C12 C13 H13 124.7
N1 C14 C5 104.6(3)
N2 C14 N1 109.5(2)
N2 C14 C5 145.9(3)

loop_
_geom_bond_atom_site_label_1
_geom_bond_atom_site_label_2
_geom_bond_distance
O1 H1 0.92(5)
O1 C1 1.408(3)
N1 C8 1.370(4)
N1 C12 1.376(3)
N1 C14 1.346(4)
N2 C13 1.383(3)
N2 C14 1.344(4)
C1 H1A 0.9900
C1 H1B 0.9900
C1 C2 1.518(4)
C2 C3 1.398(4)
C2 C7 1.394(4)
C3 H3 0.9500
C3 C4 1.396(4)
C4 C5 1.429(4)
C4 C8 1.468(4)
C5 C6 1.400(3)
C5 C14 1.453(4)
C6 H6 0.9500
C6 C7 1.389(4)
C7 H7 0.9500
C8 C9 1.372(4)
C9 H9 0.9500
C9 C10 1.436(4)
C10 H10 0.9500
C10 C11 1.386(5)
C11 H11 0.9500
C11 C12 1.412(4)
C12 C13 1.409(4)
C13 H13 0.9500

loop_
_geom_hbond_atom_site_label_D
_geom_hbond_atom_site_label_H
_geom_hbond_atom_site_label_A
_geom_hbond_distance_DH
_geom_hbond_distance_HA
_geom_hbond_distance_DA
_geom_hbond_angle_DHA
_geom_hbond_site_symmetry_A
O1 H1 N2 0.92(5) 1.91(5) 2.804(3) 163(4) 3_554

loop_
_geom_torsion_atom_site_label_1
_geom_torsion_atom_site_label_2
_geom_torsion_atom_site_label_3
_geom_torsion_atom_site_label_4
_geom_torsion
O1 C1 C2 C3 -149.5(3)
O1 C1 C2 C7 29.8(5)
N1 C8 C9 C10 1.3(5)
N1 C12 C13 N2 0.4(4)
C1 C2 C3 C4 179.0(3)
C1 C2 C7 C6 -179.1(3)
C2 C3 C4 C5 -0.2(5)
C2 C3 C4 C8 -179.6(3)
C3 C2 C7 C6 0.2(5)
C3 C4 C5 C6 0.7(5)
C3 C4 C5 C14 -179.9(3)
C3 C4 C8 N1 179.8(3)
C3 C4 C8 C9 -1.0(7)
C4 C5 C6 C7 -0.8(5)
C4 C5 C14 N1 0.2(3)
C4 C5 C14 N2 -177.4(5)
C4 C8 C9 C10 -177.7(4)
C5 C4 C8 N1 0.4(3)
C5 C4 C8 C9 179.5(4)
C5 C6 C7 C2 0.4(5)
C6 C5 C14 N1 179.5(3)
C6 C5 C14 N2 2.0(8)
C7 C2 C3 C4 -0.2(5)
C8 N1 C12 C11 0.8(5)
C8 N1 C12 C13 -178.5(3)
C8 N1 C14 N2 178.6(3)
C8 N1 C14 C5 0.1(4)
C8 C4 C5 C6 -179.8(3)
C8 C4 C5 C14 -0.4(3)
C8 C9 C10 C11 -0.4(5)
C9 C10 C11 C12 -0.5(5)
C10 C11 C12 N1 0.4(5)
C10 C11 C12 C13 179.2(5)
C11 C12 C13 N2 -178.5(5)
C12 N1 C8 C4 177.7(3)
C12 N1 C8 C9 -1.7(5)
C12 N1 C14 N2 0.2(4)
C12 N1 C14 C5 -178.3(3)
C13 N2 C14 N1 0.1(4)
C13 N2 C14 C5 177.5(5)
C14 N1 C8 C4 -0.3(4)
C14 N1 C8 C9 -179.7(3)
C14 N1 C12 C11 178.9(3)
C14 N1 C12 C13 -0.4(4)
C14 N2 C13 C12 -0.3(4)
C14 C5 C6 C7 180.0(3)
